data_8102523
loop_
_publ_author_name
'\<Zeljko K. Ja\'cimovi\'c'
'Vukadin M. Leovac'
'Djordje D. Francuski'
'Bojana M. Dra\<skovic'
'Goran A. Bogdanovic'

_publ_contact_author
;
 Ja\'cimovi\'c, \<Zeljko K.
;
_publ_section_title
;
 Crystal structure of
 dicholoro-(3,5-dimethyl-1H-pyrazole-1-carboxamidine-N,N')copper(II),
 Cu(C6H10N4)Cl2
;
_journal_issue 4
_journal_name_full 'Zeitschrift f\"ur Kristallographie - New Crystal Structures'
_journal_page_first 569
_journal_page_last 570
_journal_volume 224
_journal_year 2009
_chemical_formula_moiety 'C6 H10 Cl2 Cu N4'
_chemical_formula_sum 'C6 H10 Cl2 Cu N4'
_chemical_formula_weight 272.62
_chemical_name_systematic
;
dicholoro-(3,5-dimethyl-1H-pyrazole-1-carboxamidine-N,N')-copper(II)
;
_space_group_IT_number 14
_symmetry_cell_setting monoclinic
_symmetry_space_group_name_Hall '-P 2yn'
_symmetry_space_group_name_H-M 'P 1 21/n 1'
_atom_sites_solution_hydrogens geom
_atom_sites_solution_primary direct
_atom_sites_solution_secondary difmap
_audit_creation_method SHELXL-97
_cell_angle_alpha 90.00
_cell_angle_beta 113.15(2)
_cell_angle_gamma 90.00
_cell_formula_units_Z 4
_cell_length_a 7.316(2)
_cell_length_b 16.002(2)
_cell_length_c 9.202(6)
_cell_measurement_reflns_used 24
_cell_measurement_temperature 293(2)
_cell_measurement_theta_max 15.7
_cell_measurement_theta_min 12.3
_cell_volume 990.5(7)
_computing_cell_refinement 'CAD-4 software (Enraf-Nonius, 1989)'
_computing_data_collection 'CAD-4 software (Enraf-Nonius, 1989)'
_computing_data_reduction 'XCAD4 (Harms & Wocadlo, 1995)'
_computing_molecular_graphics 'ORTEPIII (Burnett & Johnson, 1996)'
_computing_publication_material 'WinGX (Farrugia, 1999) and PLATON98 (Spek, 1998)'
_computing_structure_refinement 'SHELXL-97 (Sheldrick, 1997)'
_computing_structure_solution 'SHELXS97 (Sheldrick, 1997)'
_diffrn_ambient_temperature 293(2)
_diffrn_measured_fraction_theta_full 0.938
_diffrn_measured_fraction_theta_max 0.938
_diffrn_measurement_device_type 'Enraf-Nonius CAD-4'
_diffrn_measurement_method \w/2\q
_diffrn_radiation_monochromator graphite
_diffrn_radiation_source 'fine-focus sealed tube'
_diffrn_radiation_type MoK\a
_diffrn_radiation_wavelength 0.71073
_diffrn_reflns_av_R_equivalents 0.0200
_diffrn_reflns_av_sigmaI/netI 0.1227
_diffrn_reflns_limit_h_max 9
_diffrn_reflns_limit_h_min -9
_diffrn_reflns_limit_k_max 21
_diffrn_reflns_limit_k_min -9
_diffrn_reflns_limit_l_max 11
_diffrn_reflns_limit_l_min -2
_diffrn_reflns_number 2656
_diffrn_reflns_theta_full 29.00
_diffrn_reflns_theta_max 29.00
_diffrn_reflns_theta_min 2.55
_diffrn_standards_decay_% none
_diffrn_standards_interval_time 60
_diffrn_standards_number 3
_exptl_absorpt_coefficient_mu 2.701
_exptl_absorpt_correction_type none
_exptl_crystal_colour dark-blue
_exptl_crystal_density_diffrn 1.828
_exptl_crystal_density_method 'not measured'
_exptl_crystal_description prism
_exptl_crystal_F_000 548
_exptl_crystal_size_max 0.23
_exptl_crystal_size_mid 0.23
_exptl_crystal_size_min 0.20
_refine_diff_density_max 0.460
_refine_diff_density_min -0.487
_refine_diff_density_rms 0.121
_refine_ls_extinction_method none
_refine_ls_goodness_of_fit_ref 0.927
_refine_ls_hydrogen_treatment constr
_refine_ls_matrix_type full
_refine_ls_number_parameters 120
_refine_ls_number_reflns 2466
_refine_ls_number_restraints 0
_refine_ls_restrained_S_all 0.927
_refine_ls_R_factor_all 0.1165
_refine_ls_R_factor_gt 0.0544
_refine_ls_shift/su_max 0.000
_refine_ls_shift/su_mean 0.000
_refine_ls_structure_factor_coef Fsqd
_refine_ls_weighting_details 'calc w=1/[\s^2^(Fo^2^)+(0.0406P)^2^+0.0000P] where P=(Fo^2^+2Fc^2^)/3'
_refine_ls_weighting_scheme calc
_refine_ls_wR_factor_gt 0.1129
_refine_ls_wR_factor_ref 0.1249
_reflns_number_gt 1376
_reflns_number_total 2466
_reflns_threshold_expression >2sigma(I)
_cod_data_source_file 1267-2724.cff
_cod_data_source_block cad4
_cod_original_sg_symbol_H-M P21/n
_cod_database_code 8102523

loop_
_symmetry_equiv_pos_as_xyz
'x, y, z'
'-x+1/2, y+1/2, -z+1/2'
'-x, -y, -z'
'x-1/2, -y-1/2, z-1/2'

loop_
_atom_site_label
_atom_site_type_symbol
_atom_site_fract_x
_atom_site_fract_y
_atom_site_fract_z
_atom_site_U_iso_or_equiv
_atom_site_adp_type
_atom_site_occupancy
_atom_site_symmetry_multiplicity
_atom_site_calc_flag
_atom_site_refinement_flags
_atom_site_disorder_assembly
_atom_site_disorder_group
Cu Cu 0.26848(10) 0.44301(4) 0.15002(8) 0.02889(19) Uani 1 1 d . . .
Cl1 Cl 0.1284(2) 0.33138(9) 0.00975(17) 0.0396(4) Uani 1 1 d . . .
Cl2 Cl 0.3426(3) 0.37879(10) 0.38559(17) 0.0503(4) Uani 1 1 d . . .
N1 N 0.2435(7) 0.5197(3) -0.0339(5) 0.0301(10) Uani 1 1 d . . .
N2 N 0.3074(6) 0.5995(2) 0.0173(5) 0.0274(10) Uani 1 1 d . . .
N3 N 0.3567(7) 0.5473(3) 0.2574(5) 0.0363(11) Uani 1 1 d . . .
H3 H 0.4016 0.5495 0.3589 0.044 Uiso 1 1 calc R . .
N4 N 0.3832(7) 0.6918(3) 0.2304(6) 0.0388(12) Uani 1 1 d . . .
H4A H 0.4156 0.7017 0.3293 0.047 Uiso 1 1 calc R . .
H4B H 0.3735 0.7323 0.1664 0.047 Uiso 1 1 calc R . .
C1 C 0.3483(8) 0.6144(3) 0.1769(6) 0.0288(11) Uani 1 1 d . . .
C2 C 0.3163(8) 0.6473(3) -0.1013(7) 0.0319(12) Uani 1 1 d . . .
C3 C 0.3871(9) 0.7355(3) -0.0864(8) 0.0449(16) Uani 1 1 d . . .
H3A H 0.2890 0.7717 -0.0749 0.067 Uiso 1 1 calc R . .
H3B H 0.4084 0.7509 -0.1793 0.067 Uiso 1 1 calc R . .
H3C H 0.5095 0.7407 0.0047 0.067 Uiso 1 1 calc R . .
C4 C 0.2589(9) 0.5971(4) -0.2301(7) 0.0375(13) Uani 1 1 d . . .
H4 H 0.2519 0.6120 -0.3299 0.045 Uiso 1 1 calc R . .
C5 C 0.2126(8) 0.5196(3) -0.1869(6) 0.0330(13) Uani 1 1 d . . .
C6 C 0.1385(10) 0.4447(4) -0.2897(7) 0.0465(15) Uani 1 1 d . . .
H6A H 0.2098 0.3961 -0.2355 0.070 Uiso 1 1 calc R . .
H6B H 0.1586 0.4524 -0.3859 0.070 Uiso 1 1 calc R . .
H6C H -0.0008 0.4375 -0.3141 0.070 Uiso 1 1 calc R . .

loop_
_atom_site_aniso_label
_atom_site_aniso_U_11
_atom_site_aniso_U_22
_atom_site_aniso_U_33
_atom_site_aniso_U_23
_atom_site_aniso_U_13
_atom_site_aniso_U_12
Cu 0.0347(3) 0.0229(3) 0.0273(3) 0.0007(3) 0.0102(3) -0.0019(3)
Cl1 0.0467(8) 0.0295(7) 0.0359(8) -0.0028(6) 0.0091(7) -0.0079(6)
Cl2 0.0782(12) 0.0373(8) 0.0283(7) 0.0045(7) 0.0132(7) -0.0160(8)
N1 0.037(3) 0.025(2) 0.028(2) -0.0024(19) 0.011(2) -0.0019(19)
N2 0.032(2) 0.020(2) 0.028(2) -0.0028(19) 0.010(2) 0.0035(18)
N3 0.050(3) 0.030(3) 0.023(2) -0.001(2) 0.008(2) -0.004(2)
N4 0.054(3) 0.023(2) 0.035(3) -0.008(2) 0.012(2) -0.003(2)
C1 0.025(2) 0.025(3) 0.036(3) -0.002(2) 0.011(2) -0.001(2)
C2 0.034(3) 0.024(3) 0.041(3) 0.004(2) 0.018(3) 0.005(2)
C3 0.054(4) 0.029(3) 0.064(4) 0.015(3) 0.036(3) 0.008(3)
C4 0.045(3) 0.039(3) 0.033(3) 0.005(3) 0.020(3) 0.007(3)
C5 0.033(3) 0.034(3) 0.033(3) -0.002(2) 0.014(3) 0.002(2)
C6 0.061(4) 0.049(4) 0.030(3) -0.007(3) 0.019(3) -0.010(4)

loop_
_atom_type_symbol
_atom_type_description
_atom_type_scat_dispersion_real
_atom_type_scat_dispersion_imag
_atom_type_scat_source
C C 0.0033 0.0016 'International Tables Vol C Tables 4.2.6.8 and 6.1.1.4'
H H 0.0000 0.0000 'International Tables Vol C Tables 4.2.6.8 and 6.1.1.4'
N N 0.0061 0.0033 'International Tables Vol C Tables 4.2.6.8 and 6.1.1.4'
Cl Cl 0.1484 0.1585 'International Tables Vol C Tables 4.2.6.8 and 6.1.1.4'
Cu Cu 0.3201 1.2651 'International Tables Vol C Tables 4.2.6.8 and 6.1.1.4'

loop_
_geom_angle_atom_site_label_1
_geom_angle_atom_site_label_2
_geom_angle_atom_site_label_3
_geom_angle
_geom_angle_site_symmetry_1
_geom_angle_site_symmetry_3
_geom_angle_publ_flag
N3 Cu N1 78.83(18) . . ?
N3 Cu Cl1 172.33(15) . . ?
N1 Cu Cl1 97.59(13) . . ?
N3 Cu Cl2 89.78(14) . . ?
N1 Cu Cl2 167.75(13) . . ?
Cl1 Cu Cl2 94.25(7) . . ?
C5 N1 N2 104.8(4) . . ?
C5 N1 Cu 142.9(4) . . ?
N2 N1 Cu 111.5(3) . . ?
C2 N2 N1 111.4(4) . . ?
C2 N2 C1 133.7(5) . . ?
N1 N2 C1 114.9(4) . . ?
C1 N3 Cu 119.8(4) . . ?
C1 N3 H3 120.1 . . ?
Cu N3 H3 120.1 . . ?
C1 N4 H4A 120.0 . . ?
C1 N4 H4B 120.0 . . ?
H4A N4 H4B 120.0 . . ?
N3 C1 N4 127.3(5) . . ?
N3 C1 N2 113.7(5) . . ?
N4 C1 N2 118.8(5) . . ?
N2 C2 C4 105.9(5) . . ?
N2 C2 C3 125.8(5) . . ?
C4 C2 C3 128.2(5) . . ?
C2 C3 H3A 109.5 . . ?
C2 C3 H3B 109.5 . . ?
H3A C3 H3B 109.5 . . ?
C2 C3 H3C 109.5 . . ?
H3A C3 H3C 109.5 . . ?
H3B C3 H3C 109.5 . . ?
C2 C4 C5 107.8(5) . . ?
C2 C4 H4 126.1 . . ?
C5 C4 H4 126.1 . . ?
N1 C5 C4 110.1(5) . . ?
N1 C5 C6 122.6(5) . . ?
C4 C5 C6 127.3(5) . . ?
C5 C6 H6A 109.5 . . ?
C5 C6 H6B 109.5 . . ?
H6A C6 H6B 109.5 . . ?
C5 C6 H6C 109.5 . . ?
H6A C6 H6C 109.5 . . ?
H6B C6 H6C 109.5 . . ?

loop_
_geom_bond_atom_site_label_1
_geom_bond_atom_site_label_2
_geom_bond_distance
_geom_bond_site_symmetry_2
_geom_bond_publ_flag
Cu N3 1.918(4) . ?
Cu N1 2.039(4) . ?
Cu Cl1 2.2061(16) . ?
Cu Cl2 2.264(2) . ?
N1 C5 1.335(7) . ?
N1 N2 1.378(5) . ?
N2 C2 1.355(7) . ?
N2 C1 1.399(7) . ?
N3 C1 1.293(7) . ?
N3 H3 0.8600 . ?
N4 C1 1.320(6) . ?
N4 H4A 0.8600 . ?
N4 H4B 0.8600 . ?
C2 C4 1.355(8) . ?
C2 C3 1.490(7) . ?
C3 H3A 0.9600 . ?
C3 H3B 0.9600 . ?
C3 H3C 0.9600 . ?
C4 C5 1.385(8) . ?
C4 H4 0.9300 . ?
C5 C6 1.491(7) . ?
C6 H6A 0.9600 . ?
C6 H6B 0.9600 . ?
C6 H6C 0.9600 . ?

loop_
_geom_hbond_atom_site_label_D
_geom_hbond_atom_site_label_H
_geom_hbond_atom_site_label_A
_geom_hbond_distance_DH
_geom_hbond_distance_HA
_geom_hbond_distance_DA
_geom_hbond_angle_DHA
_geom_hbond_site_symmetry_A
_geom_hbond_publ_flag
N4 H4A Cl1 0.86 2.64 3.297(5) 134 2_555 yes
N4 H4B Cl2 0.86 2.76 3.382(5) 130 2_555 yes
N3 H3 Cl2 0.86 2.62 3.368(4) 145 3_666 yes
N4 H4A Cl2 0.86 2.83 3.495(5) 135 3_666 yes

loop_
_geom_torsion_atom_site_label_1
_geom_torsion_atom_site_label_2
_geom_torsion_atom_site_label_3
_geom_torsion_atom_site_label_4
_geom_torsion
_geom_torsion_site_symmetry_1
_geom_torsion_site_symmetry_2
_geom_torsion_site_symmetry_3
_geom_torsion_site_symmetry_4
_geom_torsion_publ_flag
N3 Cu N1 C5 169.2(7) . . . . ?
Cl1 Cu N1 C5 -17.7(7) . . . . ?
Cl2 Cu N1 C5 147.2(6) . . . . ?
N3 Cu N1 N2 2.2(3) . . . . ?
Cl1 Cu N1 N2 175.3(3) . . . . ?
Cl2 Cu N1 N2 -19.7(9) . . . . ?
C5 N1 N2 C2 -0.2(6) . . . . ?
Cu N1 N2 C2 171.7(3) . . . . ?
C5 N1 N2 C1 179.6(4) . . . . ?
Cu N1 N2 C1 -8.5(5) . . . . ?
N1 Cu N3 C1 5.0(4) . . . . ?
Cl1 Cu N3 C1 -57.8(13) . . . . ?
Cl2 Cu N3 C1 -179.5(4) . . . . ?
Cu N3 C1 N4 172.5(4) . . . . ?
Cu N3 C1 N2 -11.1(6) . . . . ?
C2 N2 C1 N3 -167.6(5) . . . . ?
N1 N2 C1 N3 12.7(6) . . . . ?
C2 N2 C1 N4 9.2(9) . . . . ?
N1 N2 C1 N4 -170.6(5) . . . . ?
N1 N2 C2 C4 -0.6(6) . . . . ?
C1 N2 C2 C4 179.7(5) . . . . ?
N1 N2 C2 C3 -177.3(5) . . . . ?
C1 N2 C2 C3 2.9(9) . . . . ?
N2 C2 C4 C5 1.1(6) . . . . ?
C3 C2 C4 C5 177.7(5) . . . . ?
N2 N1 C5 C4 0.9(6) . . . . ?
Cu N1 C5 C4 -166.5(5) . . . . ?
N2 N1 C5 C6 -179.0(5) . . . . ?
Cu N1 C5 C6 13.5(10) . . . . ?
C2 C4 C5 N1 -1.3(7) . . . . ?
C2 C4 C5 C6 178.6(6) . . . . ?
